data_7160151
loop_
_publ_author_name
'Samser, Shaikh'
'Biswal, Priyabrata'
'Mamidala, Ramesh'
'Meher, Sushanta Kumar'
'Venkatasubbaiah, Krishnan'

_publ_section_title
;
 Pyrazole based palladacycles for the synthesis of &#x3b2;-aminoketones by
 redox coupling of allyl alcohols and anilines.
;
_journal_issue 42
_journal_name_full 'Organic &amp; biomolecular chemistry'
_journal_page_first 8488
_journal_page_last 8492
_journal_paper_doi 10.1039/d4ob01232a
_journal_volume 22
_journal_year 2024
_chemical_formula_moiety 'C86 H50 F12 N4 O8 P2 Pd2, C4 H10 O2'
_chemical_formula_sum 'C90 H60 F12 N4 O10 P2 Pd2'
_chemical_formula_weight 1860.16
_space_group_crystal_system monoclinic
_space_group_IT_number 4
_space_group_name_Hall 'P 2yb'
_space_group_name_H-M_alt 'P 1 21 1'
_atom_sites_solution_hydrogens geom
_audit_creation_date 2020-11-25
_audit_creation_method
;
Olex2 1.2
(compiled 2015.01.26 svn.r3150 for OlexSys, GUI svn.r4998)
;
_audit_update_record
;
2024-07-24 deposited with the CCDC.	2024-09-20 downloaded from the CCDC.
;
_cell_angle_alpha 90
_cell_angle_beta 115.902(4)
_cell_angle_gamma 90
_cell_formula_units_Z 2
_cell_length_a 14.2159(5)
_cell_length_b 19.6780(4)
_cell_length_c 15.4208(5)
_cell_measurement_reflns_used 27749
_cell_measurement_temperature 112.2(4)
_cell_measurement_theta_max 75.0170
_cell_measurement_theta_min 3.8200
_cell_volume 3880.5(2)
_computing_cell_refinement 'CrysAlisPro 1.171.39.46b (Rigaku OD, 2018)'
_computing_data_collection 'CrysAlisPro 1.171.39.46b (Rigaku OD, 2018)'
_computing_data_reduction 'CrysAlisPro 1.171.39.46b (Rigaku OD, 2018)'
_computing_molecular_graphics 'Olex2 (Dolomanov et al., 2009)'
_computing_publication_material 'Olex2 (Dolomanov et al., 2009)'
_computing_structure_refinement 'ShelXL (Sheldrick, 2008)'
_diffrn_ambient_environment N~2~
_diffrn_ambient_temperature 112.2(4)
_diffrn_detector 'CCD plate'
_diffrn_detector_type 'Pilatus 200K'
_diffrn_measured_fraction_theta_full 0.999
_diffrn_measured_fraction_theta_max 0.964
_diffrn_measurement_details
;
List of Runs (angles in degrees, time in seconds):

  # Type    Start    End  Width  t~exp~   \w     \q     \k     \f   Frames
#--------------------------------------------------------------------------
  1  \w   -102.00 -31.00   0.50    1.50    --  -38.50 -51.00 -38.00  142
  2  \w    -45.00  25.00   0.50    1.50    --  -38.50  51.00 106.00  140
  3  \w    -15.00  56.00   0.50    1.50    --   48.56 -51.00 -38.00  142
  4  \w     42.00 112.00   0.50    1.50    --   48.56  51.00 106.00  140
  5  \w     96.00 166.00   0.50    6.00    --  102.63  51.00 106.00  140
  6  \w     39.00 110.00   0.50    6.00    --  102.63 -51.00 -38.00  142
  7  \w    -42.00  28.00   0.50    1.50    --  -38.50  37.00-120.00  140
  8  \w   -105.00 -35.00   0.50    1.50    --  -38.50 -37.00  60.00  140
  9  \w    -50.00  24.00   0.50    1.50    --  -38.50  57.00 -30.00  148
 10  \w     25.00 113.00   0.50    1.50    --   48.56  77.00 -90.00  176
 11  \w     45.00 115.00   0.50    1.50    --   48.56  37.00-180.00  140
 12  \w     25.00 113.00   0.50    1.50    --   48.56  77.00-150.00  176
 13  \w     45.00 115.00   0.50    1.50    --   48.56  37.00 -30.00  140
 14  \w     43.00 117.00   0.50    1.50    --   48.56  19.00  90.00  148
 15  \w     25.00 113.00   0.50    1.50    --   48.56  77.00-180.00  176
 16  \w     38.00 126.00   0.50    6.00    --  102.63 -77.00 -30.00  176
 17  \w     80.00 167.00   0.50    6.00    --  102.63  77.00 150.00  174
 18  \w     90.00 165.00   0.50    6.00    --  102.63  61.00-180.00  150
 19  \w     80.00 108.00   0.50    6.00    --  102.63  77.00-180.00   56
 20  \w     39.00 103.00   0.50    6.00    --  102.63 -45.00-120.00  128
 21  \w     43.00 112.00   0.50    6.00    --  102.63 -61.00  60.00  138
 22  \w     80.00 108.00   0.50    6.00    --  102.63  77.00-150.00   56
 23  \w     88.00 117.00   0.50    6.00    --  102.63  64.00-176.28   58
 24  \w     78.00 105.00   0.50    6.00    --  102.63 -94.00  90.00   54
 25  \w     90.00 118.00   0.50    6.00    --  102.63  61.00-150.00   56
 26  \w     98.00 161.00   0.50    6.00    --  102.63  45.00-120.00  126
 27  \w     80.00 165.00   0.50    6.00    --  102.63  77.00-120.00  170
 28  \w    129.00 158.00   0.50    6.00    --  102.63  77.00-150.00   58
 29  \w    117.00 157.00   0.50    6.00    --  102.63  30.00 -30.00   80
 30  \w     38.00  87.00   0.50    6.00    --  102.63 -45.00 150.00   98
 31  \w    107.00 139.00   0.50    6.00    --  102.63  45.00  30.00   64
 32  \w     76.00 107.00   0.50    6.00    --  102.63 -94.00 -60.00   62
 33  \w     89.00 117.00   0.50    6.00    --  102.63  62.00-125.49   56
 34  \w    115.00 167.00   0.50    6.00    --  102.63  45.00 120.00  104
 35  \w    103.00 165.00   0.50    6.00    --  102.63  45.00 -90.00  124
 36  \w     99.00 138.00   0.50    6.00    --  102.63  45.00-150.00   78
 37  \w     90.00 117.00   0.50    6.00    --  102.63  61.00 150.00   54
 38  \w     35.00  70.00   0.50    6.00    --  102.63 -94.00 -60.00   70
 39  \w     90.00 128.00   0.50    6.00    --  102.63  61.00-120.00   76
 40  \w     38.00 109.00   0.50    6.00    --  102.63 -77.00  60.00  142
 41  \w    104.00 154.00   0.50    6.00    --  102.63  45.00-180.00  100
 42  \w     93.00 120.00   0.50    6.00    --  102.63  55.00 144.70   54
 43  \w    131.00 164.00   0.50    6.00    --  102.63  55.00 144.70   66
 44  \w    134.00 166.00   0.50    6.00    --  102.63  77.00-180.00   64
 45  \w     54.00  84.00   0.50    6.00    --  102.63 -45.00-180.00   60
 46  \w    106.00 155.00   0.50    6.00    --  102.63 125.00   0.00   98
 47  \w    100.00 162.00   0.50    6.00    --  102.63  15.00-150.00  124
 48  \w     36.00 106.00   0.50    6.00    --  102.63 -30.00 120.00  140
;
_diffrn_measurement_device 'four-circle diffractometer'
_diffrn_measurement_device_type 'SuperNova, Dual, Cu at home/near, Pilatus 200K'
_diffrn_measurement_method '\w scans'
_diffrn_orient_matrix_type 'CrysAlisPro convention (1999,Acta A55,543-557)'
_diffrn_orient_matrix_UB_11 -0.0945357000
_diffrn_orient_matrix_UB_12 0.0407365000
_diffrn_orient_matrix_UB_13 -0.0045056000
_diffrn_orient_matrix_UB_21 -0.0196972000
_diffrn_orient_matrix_UB_22 0.0274094000
_diffrn_orient_matrix_UB_23 -0.1000723000
_diffrn_orient_matrix_UB_31 -0.0721854000
_diffrn_orient_matrix_UB_32 -0.0609352000
_diffrn_orient_matrix_UB_33 -0.0480501000
_diffrn_radiation_monochromator mirror
_diffrn_radiation_probe x-ray
_diffrn_radiation_type CuK\a
_diffrn_radiation_wavelength 1.54184
_diffrn_reflns_av_R_equivalents 0.0986
_diffrn_reflns_av_unetI/netI 0.0708
_diffrn_reflns_Laue_measured_fraction_full 0.999
_diffrn_reflns_Laue_measured_fraction_max 0.964
_diffrn_reflns_limit_h_max 17
_diffrn_reflns_limit_h_min -18
_diffrn_reflns_limit_k_max 24
_diffrn_reflns_limit_k_min -24
_diffrn_reflns_limit_l_max 19
_diffrn_reflns_limit_l_min -19
_diffrn_reflns_number 52529
_diffrn_reflns_point_group_measured_fraction_full 0.999
_diffrn_reflns_point_group_measured_fraction_max 0.964
_diffrn_reflns_theta_full 67.684
_diffrn_reflns_theta_max 77.759
_diffrn_reflns_theta_min 3.456
_diffrn_source 'micro-focus sealed X-ray tube'
_diffrn_source_type 'SuperNova (Cu) X-ray Source'
_exptl_absorpt_coefficient_mu 4.948
_exptl_absorpt_correction_T_max 1.00000
_exptl_absorpt_correction_T_min 0.28735
_exptl_absorpt_correction_type multi-scan
_exptl_absorpt_process_details
;
CrysAlisPro 1.171.39.46b (Rigaku Oxford Diffraction, 2018)
Empirical absorption correction using spherical harmonics,
 implemented in SCALE3 ABSPACK scaling algorithm.
;
_exptl_crystal_colour yellow
_exptl_crystal_colour_primary yellow
_exptl_crystal_density_diffrn 1.592
_exptl_crystal_description block
_exptl_crystal_F_000 1876
_exptl_crystal_size_max 0.17
_exptl_crystal_size_mid 0.13
_exptl_crystal_size_min 0.12
_refine_diff_density_max 5.306
_refine_diff_density_min -1.681
_refine_diff_density_rms 0.190
_refine_ls_abs_structure_details
;
 Refined as an inversion twin.
;
_refine_ls_abs_structure_Flack -0.025(15)
_refine_ls_extinction_method none
_refine_ls_goodness_of_fit_ref 1.025
_refine_ls_hydrogen_treatment constr
_refine_ls_matrix_type full
_refine_ls_number_parameters 1084
_refine_ls_number_reflns 15378
_refine_ls_number_restraints 1
_refine_ls_restrained_S_all 1.025
_refine_ls_R_factor_all 0.1108
_refine_ls_R_factor_gt 0.0922
_refine_ls_shift/su_max 0.000
_refine_ls_shift/su_mean 0.000
_refine_ls_structure_factor_coef Fsqd
_refine_ls_weighting_details 'w=1/[\s^2^(Fo^2^)+(0.1063P)^2^+53.6460P] where P=(Fo^2^+2Fc^2^)/3'
_refine_ls_weighting_scheme calc
_refine_ls_wR_factor_gt 0.2250
_refine_ls_wR_factor_ref 0.2359
_reflns_Friedel_coverage 0.942
_reflns_Friedel_fraction_full 1.000
_reflns_Friedel_fraction_max 0.964
_reflns_number_gt 14099
_reflns_number_total 15378
_reflns_threshold_expression 'I > 2\s(I)'
_cod_data_source_file d4ob01232a2.cif
_cod_data_source_block kv-sam-35cf-bnl-dme
_cod_depositor_comments 'Adding full bibliography for 7160150--7160151.cif.'
_cod_database_code 7160151
_chemical_oxdiff_formula 'C148 H136 F26 N42 O14 P4 Pd4 '
_shelx_space_group_comment
;
The symmetry employed for this shelxl refinement is uniquely defined
by the following loop, which should always be used as a source of
symmetry information in preference to the above space-group names.
They are only intended as comments.
;
_diffrn_oxdiff_ac3_digest_frames
;
016c97a3a7a1ae2ef26d8e1f95fa7927ac053443706
;
_reflns_odcompleteness_completeness 99.87
_reflns_odcompleteness_iscentric 1
_reflns_odcompleteness_theta 66.97
_olex2_refinement_description
;
1. Twinned data refinement
 Scales: 1.025(15) -0.025(15)
2. Fixed Uiso
 At 1.2 times of:
  All C(H) groups, All C(H,H) groups
 At 1.5 times of:
  All C(H,H,H) groups
3.a Secondary CH2 refined with riding coordinates:
 C88(H88A,H88B), C87(H87A,H87B)
3.b Aromatic/amide H refined with riding coordinates:
 C40(H40), C54(H54), C6(H6), C31(H31), C8(H8), C42(H42), C79(H79), C44(H44),
 C21(H21), C85(H85), C2(H2), C61(H61), C69(H69), C59(H59), C15(H15), C64(H64),
 C30(H30), C60(H60), C73(H73), C7(H7), C80(H80), C84(H84), C74(H74), C35(H35),
 C25(H25), C19(H19), C37(H37), C36(H36), C72(H72), C17(H17), C53(H53), C48(H48),
  C28(H28), C11(H11), C5(H5), C29(H29), C14(H14), C71(H71), C49(H49), C65(H65),
 C62(H62), C51(H51), C81(H81), C68(H68), C52(H52), C34(H34), C38(H38), C12(H12),
  C82(H82), C13(H13)
3.c Idealised Me refined as rotating group:
 C89(H89A,H89B,H89C), C90(H90A,H90B,H90C)
;
_shelx_shelxl_version_number 2014/7
_olex2_submission_special_instructions 'No special instructions were received'
_oxdiff_exptl_absorpt_empirical_details
;
Empirical correction (ABSPACK) includes:
- Absorption correction using spherical harmonics
- Frame scaling
;
_oxdiff_exptl_absorpt_empirical_full_max 3.208
_oxdiff_exptl_absorpt_empirical_full_min 0.208

loop_
_space_group_symop_operation_xyz
'x, y, z'
'-x, y+1/2, -z'

loop_
_atom_site_label
_atom_site_type_symbol
_atom_site_fract_x
_atom_site_fract_y
_atom_site_fract_z
_atom_site_U_iso_or_equiv
_atom_site_adp_type
_atom_site_occupancy
_atom_site_site_symmetry_order
_atom_site_calc_flag
_atom_site_refinement_flags_posn
_atom_site_refinement_flags_adp
_atom_site_refinement_flags_occupancy
_atom_site_disorder_assembly
_atom_site_disorder_group
Pd2 Pd 0.54348(8) 0.42357(5) 0.74663(8) 0.0276(3) Uani 1 1 d . . . . .
Pd1 Pd 0.43387(8) 0.53580(5) 0.82489(8) 0.0282(3) Uani 1 1 d . . . . .
P2 P 0.3878(3) 0.54980(18) 0.6098(3) 0.0284(8) Uani 1 1 d . . . . .
P1 P 0.6565(3) 0.56701(18) 0.8220(3) 0.0281(8) Uani 1 1 d . . . . .
O3 O 0.7731(8) 0.5780(5) 0.9077(8) 0.031(2) Uani 1 1 d . . . . .
O2 O 0.6489(9) 0.5009(5) 0.7714(9) 0.033(2) Uani 1 1 d . . . . .
O8 O 0.2752(8) 0.5419(5) 0.5197(7) 0.030(2) Uani 1 1 d . . . . .
F11 F 0.1912(9) 0.4809(5) 0.3155(8) 0.050(3) Uani 1 1 d . . . . .
O7 O 0.4415(8) 0.6043(5) 0.5692(8) 0.032(2) Uani 1 1 d . . . . .
F6 F 0.7323(10) 0.7338(6) 1.1603(9) 0.058(3) Uani 1 1 d . . . . .
F4 F 0.5794(10) 0.7144(5) 1.0500(10) 0.061(3) Uani 1 1 d . . . . .
F12 F 0.3398(9) 0.4302(6) 0.3662(9) 0.055(3) Uani 1 1 d . . . . .
N1 N 0.4685(10) 0.4796(6) 0.9466(8) 0.027(3) Uani 1 1 d . . . . .
F7 F -0.0075(9) 0.3461(7) 0.5704(9) 0.054(3) Uani 1 1 d . . . . .
F10 F 0.1984(13) 0.3774(6) 0.2763(9) 0.072(4) Uani 1 1 d . . . . .
F9 F -0.0459(8) 0.4301(7) 0.4714(9) 0.061(3) Uani 1 1 d . . . . .
O6 O 0.4346(9) 0.4811(6) 0.6236(8) 0.035(2) Uani 1 1 d . . . . .
O1 O 0.5847(8) 0.5816(5) 0.8651(9) 0.034(2) Uani 1 1 d . . . . .
O4 O 0.6498(8) 0.6240(5) 0.7455(8) 0.031(2) Uani 1 1 d . . . . .
O5 O 0.3817(10) 0.5846(6) 0.6940(8) 0.038(3) Uani 1 1 d . . . . .
N3 N 0.4622(10) 0.3354(6) 0.7273(10) 0.028(3) Uani 1 1 d . . . . .
F8 F -0.0584(9) 0.3288(7) 0.4183(9) 0.064(4) Uani 1 1 d . . . . .
F5 F 0.7075(13) 0.7271(6) 1.0140(11) 0.073(4) Uani 1 1 d . . . . .
N2 N 0.5552(10) 0.4636(6) 1.0282(10) 0.031(3) Uani 1 1 d . . . . .
C32 C 0.6457(10) 0.3706(8) 0.8551(9) 0.026(3) Uani 1 1 d . . . . .
C16 C 0.6398(12) 0.5101(8) 1.0654(11) 0.030(3) Uani 1 1 d . . . . .
C39 C 0.2906(12) 0.3431(7) 0.5876(11) 0.027(3) Uani 1 1 d . . . . .
N4 N 0.3719(10) 0.3058(6) 0.6616(10) 0.031(3) Uani 1 1 d . . . . .
O9 O 0.7381(13) 0.4382(9) 0.5711(13) 0.069(4) Uani 1 1 d . . . . .
C41 C 0.2277(12) 0.3983(7) 0.4346(12) 0.031(3) Uani 1 1 d . . . . .
C40 C 0.3098(13) 0.3704(7) 0.5129(11) 0.030(3) Uani 1 1 d . . . . .
H40 H 0.3767 0.3697 0.5163 0.036 Uiso 1 1 calc R . . . .
C20 C 0.8234(12) 0.5332(10) 1.1388(11) 0.037(3) Uani 1 1 d . . . . .
C54 C 0.9476(13) 0.7337(9) 0.7777(12) 0.033(3) Uani 1 1 d . . . . .
H54 H 0.8983 0.7676 0.7676 0.040 Uiso 1 1 calc R . . . .
C24 C 0.3706(12) 0.2375(7) 0.6771(11) 0.029(3) Uani 1 1 d . . . . .
F1 F 0.9438(11) 0.4435(8) 1.2009(16) 0.104(6) Uani 1 1 d . . . . .
C27 C 0.6188(12) 0.3028(8) 0.8611(11) 0.032(3) Uani 1 1 d . . . . .
C26 C 0.5160(12) 0.2843(6) 0.7860(12) 0.029(3) Uani 1 1 d . . . . .
C6 C 0.1111(11) 0.4256(9) 0.7576(12) 0.034(3) Uani 1 1 d . . . . .
H6 H 0.0486 0.4041 0.7464 0.041 Uiso 1 1 calc R . . . .
C31 C 0.7433(12) 0.3928(7) 0.9203(13) 0.032(3) Uani 1 1 d . . . . .
H31 H 0.7649 0.4367 0.9158 0.039 Uiso 1 1 calc R . . . .
C8 C 0.2035(11) 0.5103(8) 0.7120(12) 0.030(3) Uani 1 1 d . . . . .
H8 H 0.2019 0.5446 0.6699 0.036 Uiso 1 1 calc R . . . .
C47 C 0.8541(12) 0.5940(7) 0.8836(11) 0.027(3) Uani 1 1 d . . . . .
O10 O 0.5419(12) 0.3164(8) 0.5515(13) 0.061(4) Uani 1 1 d . . . . .
C1 C 0.5381(13) 0.4037(8) 1.0674(12) 0.033(3) Uani 1 1 d . . . . .
C42 C 0.1277(14) 0.3991(9) 0.4305(13) 0.038(4) Uani 1 1 d . . . . .
H42 H 0.0724 0.4185 0.3779 0.046 Uiso 1 1 calc R . . . .
C78 C 0.1968(14) 0.6842(8) 0.3458(12) 0.036(3) Uani 1 1 d . . . . .
C79 C 0.2334(15) 0.7259(8) 0.2904(14) 0.040(4) Uani 1 1 d . . . . .
H79 H 0.3006 0.7197 0.2957 0.048 Uiso 1 1 calc R . . . .
C3 C 0.3982(11) 0.4309(8) 0.9338(11) 0.031(3) Uani 1 1 d . . . . .
C58 C 0.7954(12) 0.7761(7) 0.8757(12) 0.029(3) Uani 1 1 d . . . . .
C63 C 0.7113(12) 0.8216(8) 0.8495(12) 0.031(3) Uani 1 1 d . . . . .
C44 C 0.1919(13) 0.3450(8) 0.5842(12) 0.031(3) Uani 1 1 d . . . . .
H44 H 0.1811 0.3288 0.6358 0.037 Uiso 1 1 calc R . . . .
C21 C 0.7428(13) 0.4871(8) 1.1062(12) 0.033(3) Uani 1 1 d . . . . .
H21 H 0.7570 0.4407 1.1113 0.040 Uiso 1 1 calc R . . . .
C85 C 0.1269(14) 0.6158(9) 0.4650(13) 0.039(4) Uani 1 1 d . . . . .
H85 H 0.1058 0.5939 0.5069 0.047 Uiso 1 1 calc R . . . .
C43 C 0.1108(12) 0.3708(8) 0.5052(11) 0.031(3) Uani 1 1 d . . . . .
C2 C 0.4379(13) 0.3827(8) 1.0069(13) 0.034(3) Uani 1 1 d . . . . .
H2 H 0.4039 0.3442 1.0137 0.041 Uiso 1 1 calc R . . . .
C61 C 0.8302(15) 0.9097(8) 0.9460(14) 0.043(4) Uani 1 1 d . . . . .
H61 H 0.8425 0.9544 0.9679 0.051 Uiso 1 1 calc R . . . .
C69 C 0.5412(13) 0.5565(8) 0.3985(14) 0.039(4) Uani 1 1 d . . . . .
H69 H 0.6036 0.5415 0.3992 0.047 Uiso 1 1 calc R . . . .
C76 C 0.3530(12) 0.6025(7) 0.3969(11) 0.029(3) Uani 1 1 d . . . . .
C86 C 0.2205(12) 0.5974(7) 0.4636(11) 0.029(3) Uani 1 1 d . . . . .
C67 C 0.4421(12) 0.5916(8) 0.4811(12) 0.031(3) Uani 1 1 d . . . . .
C33 C 0.2871(12) 0.1901(7) 0.6171(12) 0.031(3) Uani 1 1 d . . . . .
C59 C 0.8973(13) 0.7982(8) 0.9404(12) 0.034(3) Uani 1 1 d . . . . .
H59 H 0.9534 0.7683 0.9588 0.041 Uiso 1 1 calc R . . . .
C15 C 0.6129(14) 0.3019(9) 1.1631(15) 0.041(4) Uani 1 1 d . . . . .
H15 H 0.5828 0.2773 1.1060 0.049 Uiso 1 1 calc R . . . .
C64 C 0.6078(13) 0.7996(8) 0.7882(14) 0.037(4) Uani 1 1 d . . . . .
H64 H 0.5529 0.8305 0.7694 0.044 Uiso 1 1 calc R . . . .
C30 C 0.8109(14) 0.3484(9) 0.9946(13) 0.036(4) Uani 1 1 d . . . . .
H30 H 0.8741 0.3643 1.0417 0.044 Uiso 1 1 calc R . . . .
C60 C 0.9135(15) 0.8622(8) 0.9753(13) 0.039(4) Uani 1 1 d . . . . .
H60 H 0.9803 0.8754 1.0193 0.047 Uiso 1 1 calc R . . . .
C9 C 0.2983(14) 0.4929(9) 0.7906(12) 0.037(4) Uani 1 1 d . . . . .
C73 C 0.2738(15) 0.5775(8) 0.1323(13) 0.040(4) Uani 1 1 d . . . . .
H73 H 0.2142 0.5812 0.0741 0.048 Uiso 1 1 calc R . . . .
C23 C 0.9338(15) 0.5098(10) 1.1815(14) 0.045(4) Uani 1 1 d . . . . .
C7 C 0.1136(14) 0.4767(9) 0.6975(13) 0.038(4) Uani 1 1 d . . . . .
H7 H 0.0516 0.4889 0.6450 0.045 Uiso 1 1 calc R . . . .
C56 C 0.8595(11) 0.6575(8) 0.8503(11) 0.029(3) Uani 1 1 d . . . . .
C80 C 0.1698(16) 0.7749(9) 0.2295(14) 0.045(4) Uani 1 1 d . . . . .
H80 H 0.1930 0.8000 0.1915 0.054 Uiso 1 1 calc R . . . .
C46 C 0.2391(13) 0.4220(9) 0.3482(12) 0.038(3) Uani 1 1 d . . . . .
C84 C 0.0653(15) 0.6658(9) 0.4054(13) 0.042(4) Uani 1 1 d . . . . .
H84 H 0.0014 0.6764 0.4051 0.050 Uiso 1 1 calc R . . . .
C55 C 0.9409(12) 0.6719(8) 0.8222(11) 0.030(3) Uani 1 1 d . . . . .
C77 C 0.2576(12) 0.6283(8) 0.4030(12) 0.032(3) Uani 1 1 d . . . . .
C66 C 0.6724(11) 0.6905(7) 0.7815(11) 0.025(3) Uani 1 1 d . . . . .
C74 C 0.2692(15) 0.5904(8) 0.2168(12) 0.036(4) Uani 1 1 d . . . . .
H74 H 0.2050 0.6027 0.2145 0.043 Uiso 1 1 calc R . . . .
C35 C 0.1627(16) 0.1445(10) 0.4681(15) 0.048(4) Uani 1 1 d . . . . .
H35 H 0.1296 0.1469 0.4012 0.057 Uiso 1 1 calc R . . . .
C70 C 0.4533(14) 0.5650(8) 0.3096(13) 0.036(4) Uani 1 1 d . . . . .
C25 C 0.4617(13) 0.2226(7) 0.7573(12) 0.032(3) Uani 1 1 d . . . . .
H25 H 0.4829 0.1804 0.7865 0.039 Uiso 1 1 calc R . . . .
C19 C 0.8008(13) 0.6023(9) 1.1290(11) 0.036(4) Uani 1 1 d . . . . .
H19 H 0.8554 0.6336 1.1502 0.043 Uiso 1 1 calc R . . . .
C37 C 0.1893(14) 0.0884(8) 0.6113(14) 0.039(4) Uani 1 1 d . . . . .
H37 H 0.1749 0.0524 0.6427 0.047 Uiso 1 1 calc R . . . .
C36 C 0.1381(16) 0.0932(9) 0.5142(16) 0.047(4) Uani 1 1 d . . . . .
H36 H 0.0865 0.0618 0.4792 0.057 Uiso 1 1 calc R . . . .
C57 C 0.7748(12) 0.7079(8) 0.8347(12) 0.029(3) Uani 1 1 d . . . . .
C72 C 0.3723(17) 0.5578(8) 0.1339(14) 0.044(4) Uani 1 1 d . . . . .
H72 H 0.3783 0.5501 0.0771 0.053 Uiso 1 1 calc R . . . .
C17 C 0.6197(14) 0.5793(8) 1.0606(13) 0.035(4) Uani 1 1 d . . . . .
H17 H 0.5512 0.5946 1.0381 0.042 Uiso 1 1 calc R . . . .
C53 C 1.0252(14) 0.7445(10) 0.7493(14) 0.043(4) Uani 1 1 d . . . . .
H53 H 1.0268 0.7848 0.7184 0.051 Uiso 1 1 calc R . . . .
F3 F 0.9896(14) 0.5350(12) 1.2624(17) 0.157(12) Uani 1 1 d . . . . .
C22 C 0.6804(15) 0.7006(10) 1.0783(14) 0.043(4) Uani 1 1 d . . . . .
C48 C 0.9306(12) 0.5438(8) 0.8995(12) 0.036(3) Uani 1 1 d . . . . .
H48 H 0.9262 0.5017 0.9248 0.044 Uiso 1 1 calc R . . . .
C28 C 0.6843(13) 0.2597(9) 0.9303(12) 0.036(3) Uani 1 1 d . . . . .
H28 H 0.6635 0.2154 0.9334 0.043 Uiso 1 1 calc R . . . .
C18 C 0.7002(13) 0.6252(9) 1.0889(11) 0.033(3) Uani 1 1 d . . . . .
C11 C 0.6551(12) 0.4086(10) 1.2473(13) 0.041(4) Uani 1 1 d . . . . .
H11 H 0.6531 0.4558 1.2468 0.049 Uiso 1 1 calc R . . . .
C5 C 0.2048(13) 0.4066(7) 0.8359(12) 0.034(3) Uani 1 1 d . . . . .
H5 H 0.2064 0.3711 0.8762 0.041 Uiso 1 1 calc R . . . .
C83 C 0.0988(14) 0.7007(8) 0.3453(13) 0.039(4) Uani 1 1 d . . . . .
C29 C 0.7817(15) 0.2821(8) 0.9959(13) 0.039(4) Uani 1 1 d . . . . .
H29 H 0.8278 0.2520 1.0411 0.047 Uiso 1 1 calc R . . . .
F2 F 0.9762(15) 0.5132(19) 1.1266(19) 0.193(17) Uani 1 1 d . . . . .
C14 C 0.6620(15) 0.2696(10) 1.2492(16) 0.049(5) Uani 1 1 d . . . . .
H14 H 0.6657 0.2224 1.2499 0.058 Uiso 1 1 calc R . . . .
C71 C 0.4541(17) 0.5512(8) 0.2193(15) 0.045(4) Uani 1 1 d . . . . .
H71 H 0.5166 0.5364 0.2201 0.054 Uiso 1 1 calc R . . . .
C89 C 0.495(2) 0.2624(12) 0.495(2) 0.077(8) Uani 1 1 d . . . . .
H89A H 0.4394 0.2780 0.4357 0.115 Uiso 1 1 calc GR . . . .
H89B H 0.4659 0.2336 0.5278 0.115 Uiso 1 1 calc GR . . . .
H89C H 0.5447 0.2374 0.4818 0.115 Uiso 1 1 calc GR . . . .
C49 C 1.0113(12) 0.5581(8) 0.8770(14) 0.039(4) Uani 1 1 d . . . . .
H49 H 1.0621 0.5252 0.8874 0.047 Uiso 1 1 calc R . . . .
C65 C 0.5878(13) 0.7344(9) 0.7570(13) 0.037(4) Uani 1 1 d . . . . .
H65 H 0.5197 0.7195 0.7204 0.045 Uiso 1 1 calc R . . . .
C75 C 0.3558(13) 0.5865(7) 0.3077(12) 0.033(3) Uani 1 1 d . . . . .
C62 C 0.7313(15) 0.8886(8) 0.8849(14) 0.040(4) Uani 1 1 d . . . . .
H62 H 0.6762 0.9192 0.8664 0.048 Uiso 1 1 calc R . . . .
C51 C 1.1007(13) 0.6338(10) 0.8118(13) 0.041(4) Uani 1 1 d . . . . .
H51 H 1.1528 0.6016 0.8241 0.049 Uiso 1 1 calc R . . . .
C4 C 0.2967(13) 0.4429(7) 0.8520(12) 0.032(3) Uani 1 1 d . . . . .
C10 C 0.6084(13) 0.3736(9) 1.1618(12) 0.035(4) Uani 1 1 d . . . . .
C81 C 0.0717(18) 0.7873(10) 0.2243(15) 0.051(5) Uani 1 1 d . . . . .
H81 H 0.0293 0.8203 0.1822 0.062 Uiso 1 1 calc R . . . .
C68 C 0.5378(14) 0.5693(9) 0.4824(15) 0.043(4) Uani 1 1 d . . . . .
H68 H 0.5970 0.5637 0.5405 0.052 Uiso 1 1 calc R . . . .
C52 C 1.1023(15) 0.6950(10) 0.7666(15) 0.047(5) Uani 1 1 d . . . . .
H52 H 1.1551 0.7031 0.7477 0.057 Uiso 1 1 calc R . . . .
C50 C 1.0191(14) 0.6212(9) 0.8385(13) 0.037(4) Uani 1 1 d . . . . .
C34 C 0.2365(14) 0.1930(8) 0.5203(13) 0.038(4) Uani 1 1 d . . . . .
H34 H 0.2513 0.2281 0.4878 0.046 Uiso 1 1 calc R . . . .
C38 C 0.2628(14) 0.1363(8) 0.6643(12) 0.035(3) Uani 1 1 d . . . . .
H38 H 0.2964 0.1332 0.7311 0.042 Uiso 1 1 calc R . . . .
C12 C 0.7044(15) 0.3750(12) 1.3331(15) 0.050(5) Uani 1 1 d . . . . .
H12 H 0.7368 0.3994 1.3903 0.059 Uiso 1 1 calc R . . . .
C82 C 0.0356(16) 0.7514(9) 0.2806(15) 0.047(4) Uani 1 1 d . . . . .
H82 H -0.0305 0.7605 0.2762 0.056 Uiso 1 1 calc R . . . .
C13 C 0.7062(15) 0.3040(11) 1.3350(16) 0.052(5) Uani 1 1 d . . . . .
H13 H 0.7367 0.2806 1.3931 0.062 Uiso 1 1 calc R . . . .
C45 C -0.0013(15) 0.3683(10) 0.4921(14) 0.045(4) Uani 1 1 d . . . . .
C88 C 0.6073(18) 0.3506(11) 0.5221(17) 0.055(5) Uani 1 1 d . . . . .
H88A H 0.5670 0.3709 0.4593 0.066 Uiso 1 1 calc R . . . .
H88B H 0.6573 0.3193 0.5170 0.066 Uiso 1 1 calc R . . . .
C90 C 0.8110(19) 0.4745(15) 0.6514(19) 0.070(7) Uani 1 1 d . . . . .
H90A H 0.8694 0.4876 0.6396 0.105 Uiso 1 1 calc GR . . . .
H90B H 0.8350 0.4461 0.7076 0.105 Uiso 1 1 calc GR . . . .
H90C H 0.7782 0.5143 0.6617 0.105 Uiso 1 1 calc GR . . . .
C87 C 0.6636(18) 0.4049(12) 0.5942(19) 0.064(6) Uani 1 1 d . . . . .
H87A H 0.6135 0.4378 0.5956 0.077 Uiso 1 1 calc R . . . .
H87B H 0.6988 0.3847 0.6579 0.077 Uiso 1 1 calc R . . . .

loop_
_atom_site_aniso_label
_atom_site_aniso_U_11
_atom_site_aniso_U_22
_atom_site_aniso_U_33
_atom_site_aniso_U_23
_atom_site_aniso_U_13
_atom_site_aniso_U_12
Pd2 0.0325(5) 0.0149(4) 0.0398(6) 0.0004(4) 0.0199(4) -0.0009(4)
Pd1 0.0328(5) 0.0186(5) 0.0392(6) 0.0001(4) 0.0215(5) -0.0021(4)
P2 0.0336(19) 0.0212(19) 0.0335(19) 0.0031(13) 0.0174(16) -0.0028(14)
P1 0.0312(19) 0.0175(16) 0.040(2) -0.0007(14) 0.0200(17) -0.0030(14)
O3 0.031(5) 0.023(5) 0.042(6) 0.000(4) 0.018(5) -0.006(4)
O2 0.040(6) 0.012(5) 0.053(7) 0.000(4) 0.025(5) -0.010(4)
O8 0.032(5) 0.018(5) 0.041(5) 0.001(4) 0.016(4) -0.004(4)
F11 0.054(6) 0.037(6) 0.066(7) 0.012(5) 0.034(6) -0.003(5)
O7 0.030(5) 0.026(5) 0.047(6) 0.000(4) 0.022(5) -0.004(4)
F6 0.071(8) 0.036(6) 0.063(7) -0.005(5) 0.026(6) -0.007(5)
F4 0.065(8) 0.025(5) 0.094(9) -0.002(5) 0.035(7) 0.004(5)
F12 0.059(6) 0.044(6) 0.085(8) 0.020(6) 0.052(6) 0.006(5)
N1 0.034(7) 0.032(7) 0.018(5) 0.007(5) 0.015(5) -0.013(5)
F7 0.046(6) 0.066(8) 0.060(7) -0.005(6) 0.031(5) -0.002(5)
F10 0.130(12) 0.050(7) 0.062(8) -0.021(6) 0.067(8) -0.040(8)
F9 0.046(6) 0.061(7) 0.084(8) 0.005(7) 0.037(6) 0.024(6)
O6 0.037(6) 0.033(6) 0.041(6) 0.000(5) 0.023(5) -0.002(5)
O1 0.024(5) 0.027(5) 0.061(7) 0.000(5) 0.027(5) -0.004(4)
O4 0.036(6) 0.019(5) 0.040(6) 0.000(4) 0.017(5) -0.009(4)
O5 0.053(7) 0.022(5) 0.035(6) 0.005(4) 0.016(5) -0.003(5)
N3 0.030(6) 0.012(5) 0.045(7) -0.002(5) 0.019(6) -0.003(4)
F8 0.037(6) 0.091(10) 0.073(8) -0.033(7) 0.032(6) -0.009(6)
F5 0.126(12) 0.031(6) 0.100(10) 0.010(6) 0.083(10) 0.006(7)
N2 0.033(7) 0.023(6) 0.043(7) 0.001(5) 0.023(6) -0.005(5)
C32 0.016(6) 0.040(8) 0.015(6) 0.003(5) 0.001(5) 0.007(6)
C16 0.030(8) 0.031(8) 0.036(8) 0.003(6) 0.021(7) -0.003(6)
C39 0.031(7) 0.017(6) 0.035(8) 0.001(5) 0.017(6) 0.004(5)
N4 0.028(6) 0.020(6) 0.042(7) 0.003(5) 0.014(6) -0.003(5)
O9 0.059(9) 0.069(11) 0.095(12) 0.010(9) 0.049(9) 0.007(8)
C41 0.038(8) 0.014(6) 0.049(9) -0.002(6) 0.028(7) -0.004(6)
C40 0.038(8) 0.016(6) 0.043(8) -0.004(6) 0.025(7) -0.004(6)
C20 0.034(8) 0.050(10) 0.031(7) -0.002(8) 0.017(6) 0.007(8)
C54 0.037(8) 0.035(8) 0.036(8) -0.008(6) 0.023(7) -0.011(7)
C24 0.034(8) 0.017(7) 0.039(8) 0.000(6) 0.020(7) -0.002(6)
F1 0.047(7) 0.063(10) 0.168(18) -0.008(10) 0.017(9) 0.010(6)
C27 0.034(8) 0.030(8) 0.033(8) -0.010(6) 0.015(7) -0.007(6)
C26 0.037(8) 0.006(6) 0.047(9) 0.004(5) 0.021(7) 0.000(5)
C6 0.024(7) 0.033(8) 0.050(9) -0.008(8) 0.021(6) -0.006(7)
C31 0.035(8) 0.012(6) 0.065(11) 0.000(6) 0.036(8) 0.002(6)
C8 0.025(7) 0.026(7) 0.042(9) 0.003(6) 0.016(6) -0.004(6)
C47 0.029(7) 0.025(7) 0.031(7) -0.005(6) 0.017(6) -0.008(6)
O10 0.061(9) 0.046(8) 0.093(12) -0.008(8) 0.049(9) -0.004(7)
C1 0.042(9) 0.027(8) 0.043(9) -0.003(6) 0.029(8) -0.003(6)
C42 0.040(9) 0.033(8) 0.041(9) -0.001(7) 0.015(7) 0.004(7)
C78 0.046(9) 0.026(8) 0.044(9) 0.001(6) 0.028(8) 0.005(7)
C79 0.054(11) 0.020(8) 0.057(11) 0.007(7) 0.034(9) 0.008(7)
C3 0.032(7) 0.027(8) 0.042(8) -0.007(6) 0.025(6) -0.007(6)
C58 0.034(8) 0.015(7) 0.047(9) -0.001(6) 0.025(7) -0.007(5)
C63 0.034(8) 0.022(7) 0.048(9) 0.000(6) 0.027(7) 0.001(6)
C44 0.038(8) 0.023(7) 0.040(8) -0.002(6) 0.024(7) -0.008(6)
C21 0.042(9) 0.023(7) 0.044(9) -0.001(6) 0.028(8) 0.003(6)
C85 0.046(10) 0.036(9) 0.051(10) 0.011(7) 0.035(8) 0.007(7)
C43 0.032(8) 0.028(8) 0.035(8) -0.005(6) 0.015(7) -0.002(6)
C2 0.036(8) 0.026(8) 0.052(10) 0.002(7) 0.029(8) -0.011(6)
C61 0.061(11) 0.022(9) 0.060(11) -0.007(7) 0.040(10) -0.006(7)
C69 0.038(9) 0.026(8) 0.062(11) 0.006(7) 0.030(8) 0.004(6)
C76 0.031(8) 0.018(7) 0.036(8) 0.003(6) 0.013(6) -0.001(6)
C86 0.035(8) 0.022(7) 0.030(7) 0.001(6) 0.013(6) 0.004(6)
C67 0.032(8) 0.021(7) 0.052(10) 0.002(6) 0.029(7) -0.003(6)
C33 0.032(8) 0.020(7) 0.045(9) -0.003(6) 0.020(7) -0.002(6)
C59 0.038(9) 0.020(7) 0.049(9) 0.000(6) 0.023(7) -0.004(6)
C15 0.038(9) 0.030(9) 0.067(12) 0.008(8) 0.032(9) 0.010(7)
C64 0.035(8) 0.015(7) 0.068(11) 0.008(7) 0.030(8) 0.005(6)
C30 0.037(9) 0.034(9) 0.044(9) -0.003(7) 0.023(8) 0.003(7)
C60 0.050(10) 0.025(8) 0.046(9) -0.003(7) 0.025(8) -0.012(7)
C9 0.041(9) 0.032(8) 0.037(9) -0.006(6) 0.017(7) 0.006(7)
C73 0.047(10) 0.025(8) 0.045(9) 0.000(7) 0.017(8) -0.012(7)
C23 0.042(10) 0.047(10) 0.044(10) 0.000(8) 0.017(8) -0.001(8)
C7 0.038(9) 0.034(9) 0.044(9) 0.002(7) 0.020(8) 0.004(7)
C56 0.027(7) 0.027(7) 0.041(8) -0.006(6) 0.022(6) -0.004(6)
C80 0.065(12) 0.033(9) 0.054(11) 0.012(8) 0.040(10) 0.016(8)
C46 0.047(9) 0.025(7) 0.051(9) 0.005(8) 0.029(8) 0.002(8)
C84 0.045(10) 0.042(10) 0.052(10) 0.008(8) 0.033(9) 0.013(8)
C55 0.030(7) 0.022(7) 0.042(8) -0.005(6) 0.018(7) -0.002(6)
C77 0.033(8) 0.025(7) 0.039(8) 0.002(6) 0.019(7) 0.001(6)
C66 0.026(7) 0.019(7) 0.036(8) -0.001(5) 0.019(6) -0.004(5)
C74 0.054(10) 0.018(7) 0.043(9) 0.000(6) 0.029(8) -0.002(7)
C35 0.054(11) 0.038(10) 0.046(10) -0.001(8) 0.017(9) -0.007(8)
C70 0.047(9) 0.019(7) 0.055(10) 0.000(7) 0.034(8) -0.006(6)
C25 0.044(9) 0.014(7) 0.040(8) -0.001(6) 0.020(7) -0.008(6)
C19 0.034(8) 0.041(9) 0.031(8) -0.005(6) 0.012(7) -0.008(7)
C37 0.043(9) 0.024(8) 0.067(12) -0.009(7) 0.039(9) -0.005(7)
C36 0.048(10) 0.030(9) 0.070(13) -0.010(8) 0.032(10) -0.014(8)
C57 0.026(7) 0.024(7) 0.046(9) -0.001(6) 0.024(7) -0.008(6)
C72 0.073(13) 0.026(8) 0.056(11) -0.009(7) 0.049(11) -0.017(8)
C17 0.045(9) 0.025(8) 0.049(10) 0.000(6) 0.033(8) 0.003(6)
C53 0.038(9) 0.045(10) 0.055(11) -0.007(8) 0.029(8) -0.016(8)
F3 0.076(11) 0.134(17) 0.167(19) -0.095(16) -0.035(12) 0.061(12)
C22 0.045(10) 0.046(10) 0.054(11) 0.001(8) 0.034(9) -0.002(8)
C48 0.038(8) 0.020(7) 0.053(9) 0.003(7) 0.021(7) 0.003(6)
C28 0.037(8) 0.027(8) 0.040(9) 0.003(6) 0.014(7) -0.005(6)
C18 0.034(8) 0.035(9) 0.031(8) -0.001(6) 0.014(7) -0.002(7)
C11 0.030(8) 0.047(11) 0.049(10) 0.005(8) 0.022(7) 0.005(7)
C5 0.043(9) 0.021(8) 0.051(9) -0.004(6) 0.033(8) -0.008(6)
C83 0.045(10) 0.028(8) 0.051(10) -0.001(7) 0.026(8) 0.012(7)
C29 0.051(10) 0.025(8) 0.043(9) 0.004(7) 0.021(8) 0.006(7)
F2 0.085(12) 0.36(4) 0.18(2) 0.17(3) 0.103(15) 0.13(2)
C14 0.044(10) 0.043(10) 0.071(13) 0.011(9) 0.036(10) 0.005(8)
C71 0.065(12) 0.020(8) 0.069(12) -0.004(7) 0.046(11) -0.010(7)
C89 0.09(2) 0.042(12) 0.12(2) -0.012(13) 0.073(19) 0.006(12)
C49 0.023(7) 0.030(8) 0.063(11) -0.006(7) 0.016(7) 0.009(6)
C65 0.035(8) 0.032(8) 0.048(10) 0.003(7) 0.020(7) 0.004(7)
C75 0.044(9) 0.015(6) 0.050(9) 0.005(6) 0.030(8) -0.004(6)
C62 0.056(11) 0.015(7) 0.061(11) 0.002(7) 0.037(9) 0.010(7)
C51 0.026(8) 0.047(10) 0.053(10) -0.014(8) 0.021(7) -0.003(7)
C4 0.040(8) 0.021(7) 0.043(8) -0.005(6) 0.024(7) 0.004(6)
C10 0.031(8) 0.041(9) 0.042(9) 0.008(7) 0.023(7) 0.001(7)
C81 0.076(14) 0.037(10) 0.054(11) 0.012(8) 0.040(11) 0.028(9)
C68 0.039(9) 0.033(9) 0.058(11) 0.007(8) 0.023(8) -0.001(7)
C52 0.040(10) 0.056(12) 0.061(12) -0.018(9) 0.036(9) -0.014(8)
C50 0.038(9) 0.035(9) 0.044(9) -0.012(7) 0.024(8) -0.005(7)
C34 0.047(10) 0.016(7) 0.054(10) 0.001(6) 0.024(8) -0.005(6)
C38 0.045(9) 0.023(7) 0.042(9) -0.003(6) 0.025(8) -0.009(6)
C12 0.040(10) 0.061(13) 0.050(11) 0.006(9) 0.022(9) -0.008(9)
C82 0.052(11) 0.033(9) 0.065(12) 0.007(8) 0.034(10) 0.021(8)
C13 0.037(10) 0.059(13) 0.061(12) 0.030(10) 0.023(9) 0.012(9)
C45 0.046(10) 0.047(11) 0.045(10) -0.010(8) 0.022(8) 0.006(8)
C88 0.064(13) 0.051(12) 0.067(13) 0.002(10) 0.043(11) 0.012(10)
C90 0.050(13) 0.090(19) 0.083(17) 0.011(14) 0.041(13) 0.008(12)
C87 0.065(13) 0.063(15) 0.097(17) 0.008(12) 0.065(14) 0.009(10)

loop_
_atom_type_symbol
_atom_type_description
_atom_type_scat_dispersion_real
_atom_type_scat_dispersion_imag
_atom_type_scat_source
C C 0.0181 0.0091 'International Tables Vol C Tables 4.2.6.8 and 6.1.1.4'
H H 0.0000 0.0000 'International Tables Vol C Tables 4.2.6.8 and 6.1.1.4'
F F 0.0727 0.0534 'International Tables Vol C Tables 4.2.6.8 and 6.1.1.4'
N N 0.0311 0.0180 'International Tables Vol C Tables 4.2.6.8 and 6.1.1.4'
O O 0.0492 0.0322 'International Tables Vol C Tables 4.2.6.8 and 6.1.1.4'
P P 0.2955 0.4335 'International Tables Vol C Tables 4.2.6.8 and 6.1.1.4'
Pd Pd 0.1215 3.9337 'International Tables Vol C Tables 4.2.6.8 and 6.1.1.4'

loop_
_geom_angle_atom_site_label_1
_geom_angle_atom_site_label_2
_geom_angle_atom_site_label_3
_geom_angle
_geom_angle_site_symmetry_1
_geom_angle_site_symmetry_3
_geom_angle_publ_flag
O2 Pd2 Pd1 81.7(3) . . ?
O2 Pd2 O6 87.7(4) . . ?
O6 Pd2 Pd1 72.2(3) . . ?
N3 Pd2 Pd1 107.6(4) . . ?
N3 Pd2 O2 169.3(5) . . ?
N3 Pd2 O6 100.1(5) . . ?
C32 Pd2 Pd1 110.0(4) . . ?
C32 Pd2 O2 91.5(6) . . ?
C32 Pd2 O6 177.5(5) . . ?
C32 Pd2 N3 80.4(6) . . ?
N1 Pd1 Pd2 90.6(4) . . ?
N1 Pd1 O1 98.8(5) . . ?
N1 Pd1 O5 172.5(5) . . ?
O1 Pd1 Pd2 79.1(3) . . ?
O5 Pd1 Pd2 88.8(3) . . ?
O5 Pd1 O1 88.5(5) . . ?
C9 Pd1 Pd2 100.6(5) . . ?
C9 Pd1 N1 80.1(6) . . ?
C9 Pd1 O1 178.8(6) . . ?
C9 Pd1 O5 92.6(6) . . ?
O7 P2 O8 101.1(6) . . ?
O6 P2 O8 104.6(6) . . ?
O6 P2 O7 114.1(6) . . ?
O6 P2 O5 118.9(6) . . ?
O5 P2 O8 112.3(7) . . ?
O5 P2 O7 104.5(6) . . ?
O2 P1 O3 110.9(6) . . ?
O2 P1 O4 104.9(6) . . ?
O1 P1 O3 105.7(7) . . ?
O1 P1 O2 120.0(6) . . ?
O1 P1 O4 111.5(6) . . ?
O4 P1 O3 102.6(6) . . ?
C47 O3 P1 118.9(10) . . ?
P1 O2 Pd2 128.5(7) . . ?
C86 O8 P2 122.4(10) . . ?
C67 O7 P2 118.3(9) . . ?
N2 N1 Pd1 137.1(9) . . ?
C3 N1 Pd1 112.8(10) . . ?
C3 N1 N2 106.8(12) . . ?
P2 O6 Pd2 134.9(7) . . ?
P1 O1 Pd1 126.1(7) . . ?
C66 O4 P1 115.6(9) . . ?
P2 O5 Pd1 120.1(7) . . ?
N4 N3 Pd2 139.4(10) . . ?
C26 N3 Pd2 114.8(10) . . ?
C26 N3 N4 104.7(11) . . ?
N1 N2 C16 119.5(12) . . ?
N1 N2 C1 109.8(13) . . ?
C1 N2 C16 130.4(14) . . ?
C27 C32 Pd2 116.0(11) . . ?
C31 C32 Pd2 125.8(12) . . ?
C31 C32 C27 118.0(13) . . ?
C21 C16 N2 120.9(14) . . ?
C17 C16 N2 119.5(15) . . ?
C17 C16 C21 119.6(15) . . ?
C40 C39 N4 118.3(13) . . ?
C44 C39 N4 120.0(13) . . ?
C44 C39 C40 121.2(14) . . ?
N3 N4 C39 123.0(12) . . ?
C24 N4 N3 111.6(12) . . ?
C24 N4 C39 125.4(13) . . ?
C90 O9 C87 110.8(19) . . ?
C40 C41 C42 120.1(15) . . ?
C40 C41 C46 121.9(14) . . ?
C42 C41 C46 117.7(15) . . ?
C39 C40 H40 120.7 . . ?
C41 C40 C39 118.6(14) . . ?
C41 C40 H40 120.7 . . ?
C21 C20 C23 120.5(17) . . ?
C21 C20 C19 119.4(15) . . ?
C19 C20 C23 120.1(17) . . ?
C55 C54 H54 119.3 . . ?
C53 C54 H54 119.3 . . ?
C53 C54 C55 121.4(16) . . ?
N4 C24 C33 125.5(14) . . ?
N4 C24 C25 106.7(13) . . ?
C25 C24 C33 127.8(14) . . ?
C32 C27 C26 113.2(14) . . ?
C28 C27 C32 122.0(14) . . ?
C28 C27 C26 124.8(14) . . ?
N3 C26 C27 115.2(12) . . ?
N3 C26 C25 111.2(14) . . ?
C25 C26 C27 133.5(14) . . ?
C7 C6 H6 120.7 . . ?
C7 C6 C5 118.7(14) . . ?
C5 C6 H6 120.7 . . ?
C32 C31 H31 120.0 . . ?
C32 C31 C30 120.1(14) . . ?
C30 C31 H31 120.0 . . ?
C9 C8 H8 120.0 . . ?
C7 C8 H8 120.0 . . ?
C7 C8 C9 119.9(15) . . ?
O3 C47 C48 117.5(13) . . ?
C56 C47 O3 119.8(13) . . ?
C56 C47 C48 122.7(14) . . ?
C89 O10 C88 113.0(19) . . ?
N2 C1 C10 126.4(15) . . ?
C2 C1 N2 106.4(15) . . ?
C2 C1 C10 126.7(14) . . ?
C41 C42 H42 120.0 . . ?
C43 C42 C41 119.9(16) . . ?
C43 C42 H42 120.0 . . ?
C79 C78 C77 121.7(15) . . ?
C83 C78 C79 118.2(15) . . ?
C83 C78 C77 120.1(15) . . ?
C78 C79 H79 119.8 . . ?
C80 C79 C78 120.4(17) . . ?
C80 C79 H79 119.8 . . ?
N1 C3 C2 110.9(13) . . ?
N1 C3 C4 113.8(14) . . ?
C2 C3 C4 135.1(14) . . ?
C63 C58 C59 119.0(14) . . ?
C63 C58 C57 118.5(14) . . ?
C59 C58 C57 122.5(14) . . ?
C58 C63 C64 120.0(14) . . ?
C58 C63 C62 118.9(15) . . ?
C62 C63 C64 121.1(15) . . ?
C39 C44 H44 120.2 . . ?
C43 C44 C39 119.6(14) . . ?
C43 C44 H44 120.2 . . ?
C16 C21 H21 120.2 . . ?
C20 C21 C16 119.7(15) . . ?
C20 C21 H21 120.2 . . ?
C86 C85 H85 119.5 . . ?
C84 C85 H85 119.5 . . ?
C84 C85 C86 120.9(15) . . ?
C42 C43 C45 117.0(15) . . ?
C44 C43 C42 120.4(15) . . ?
C44 C43 C45 122.5(15) . . ?
C1 C2 C3 106.1(13) . . ?
C1 C2 H2 126.9 . . ?
C3 C2 H2 126.9 . . ?
C60 C61 H61 120.6 . . ?
C62 C61 H61 120.6 . . ?
C62 C61 C60 118.8(15) . . ?
C70 C69 H69 119.1 . . ?
C68 C69 H69 119.1 . . ?
C68 C69 C70 121.8(16) . . ?
C67 C76 C77 118.8(14) . . ?
C67 C76 C75 118.2(15) . . ?
C75 C76 C77 123.1(14) . . ?
C85 C86 O8 118.2(14) . . ?
C85 C86 C77 122.8(14) . . ?
C77 C86 O8 118.9(14) . . ?
O7 C67 C68 117.3(15) . . ?
C76 C67 O7 119.9(13) . . ?
C76 C67 C68 122.8(16) . . ?
C34 C33 C24 124.2(14) . . ?
C34 C33 C38 118.2(15) . . ?
C38 C33 C24 117.5(15) . . ?
C58 C59 H59 119.6 . . ?
C60 C59 C58 120.7(16) . . ?
C60 C59 H59 119.6 . . ?
C14 C15 H15 120.6 . . ?
C14 C15 C10 118.8(19) . . ?
C10 C15 H15 120.6 . . ?
C63 C64 H64 119.4 . . ?
C65 C64 C63 121.2(15) . . ?
C65 C64 H64 119.4 . . ?
C31 C30 H30 120.3 . . ?
C29 C30 C31 119.5(16) . . ?
C29 C30 H30 120.3 . . ?
C61 C60 H60 119.5 . . ?
C59 C60 C61 121.0(17) . . ?
C59 C60 H60 119.5 . . ?
C8 C9 Pd1 126.1(13) . . ?
C4 C9 Pd1 115.7(13) . . ?
C4 C9 C8 118.1(16) . . ?
C74 C73 H73 120.4 . . ?
C74 C73 C72 119.1(17) . . ?
C72 C73 H73 120.4 . . ?
F1 C23 C20 113.1(17) . . ?
F3 C23 C20 113.9(17) . . ?
F3 C23 F1 102(2) . . ?
F2 C23 C20 114.5(17) . . ?
F2 C23 F1 100(2) . . ?
F2 C23 F3 112(3) . . ?
C6 C7 H7 118.7 . . ?
C8 C7 C6 122.6(16) . . ?
C8 C7 H7 118.7 . . ?
C47 C56 C55 118.8(14) . . ?
C47 C56 C57 119.5(13) . . ?
C55 C56 C57 121.4(13) . . ?
C79 C80 H80 119.7 . . ?
C79 C80 C81 120.6(17) . . ?
C81 C80 H80 119.7 . . ?
F11 C46 F12 107.2(14) . . ?
F11 C46 F10 107.2(15) . . ?
F11 C46 C41 112.0(14) . . ?
F12 C46 C41 112.1(14) . . ?
F10 C46 F12 106.8(14) . . ?
F10 C46 C41 111.2(14) . . ?
C85 C84 H84 120.2 . . ?
C85 C84 C83 119.7(15) . . ?
C83 C84 H84 120.2 . . ?
C54 C55 C56 123.3(14) . . ?
C54 C55 C50 118.1(14) . . ?
C50 C55 C56 118.5(14) . . ?
C78 C77 C76 122.7(14) . . ?
C86 C77 C78 116.2(14) . . ?
C86 C77 C76 121.0(14) . . ?
C57 C66 O4 118.2(13) . . ?
C57 C66 C65 125.0(14) . . ?
C65 C66 O4 116.8(13) . . ?
C73 C74 H74 118.0 . . ?
C73 C74 C75 123.9(17) . . ?
C75 C74 H74 118.0 . . ?
C36 C35 H35 119.7 . . ?
C36 C35 C34 120.5(19) . . ?
C34 C35 H35 119.7 . . ?
C69 C70 C71 123.3(17) . . ?
C69 C70 C75 119.6(15) . . ?
C71 C70 C75 117.1(17) . . ?
C24 C25 C26 105.7(13) . . ?
C24 C25 H25 127.1 . . ?
C26 C25 H25 127.1 . . ?
C20 C19 H19 119.4 . . ?
C18 C19 C20 121.2(16) . . ?
C18 C19 H19 119.4 . . ?
C36 C37 H37 119.6 . . ?
C36 C37 C38 120.7(16) . . ?
C38 C37 H37 119.6 . . ?
C35 C36 H36 120.3 . . ?
C37 C36 C35 119.4(17) . . ?
C37 C36 H36 120.3 . . ?
C58 C57 C56 123.0(13) . . ?
C66 C57 C58 116.8(14) . . ?
C66 C57 C56 120.1(13) . . ?
C73 C72 H72 121.1 . . ?
C71 C72 C73 117.9(16) . . ?
C71 C72 H72 121.1 . . ?
C16 C17 H17 119.8 . . ?
C18 C17 C16 120.4(16) . . ?
C18 C17 H17 119.8 . . ?
C54 C53 H53 119.9 . . ?
C54 C53 C52 120.2(18) . . ?
C52 C53 H53 119.9 . . ?
F6 C22 F4 106.4(15) . . ?
F6 C22 C18 112.5(16) . . ?
F4 C22 C18 111.0(15) . . ?
F5 C22 F6 107.4(16) . . ?
F5 C22 F4 107.4(17) . . ?
F5 C22 C18 111.8(15) . . ?
C47 C48 H48 120.6 . . ?
C49 C48 C47 118.9(15) . . ?
C49 C48 H48 120.6 . . ?
C27 C28 H28 120.0 . . ?
C27 C28 C29 119.9(15) . . ?
C29 C28 H28 120.0 . . ?
C19 C18 C17 119.5(16) . . ?
C19 C18 C22 118.9(16) . . ?
C17 C18 C22 121.7(16) . . ?
C10 C11 H11 119.5 . . ?
C12 C11 H11 119.5 . . ?
C12 C11 C10 121.0(18) . . ?
C6 C5 H5 120.9 . . ?
C6 C5 C4 118.3(14) . . ?
C4 C5 H5 120.9 . . ?
C84 C83 C78 120.0(16) . . ?
C84 C83 C82 121.2(16) . . ?
C82 C83 C78 118.8(17) . . ?
C30 C29 C28 120.3(16) . . ?
C30 C29 H29 119.9 . . ?
C28 C29 H29 119.9 . . ?
C15 C14 H14 118.8 . . ?
C15 C14 C13 122.4(19) . . ?
C13 C14 H14 118.8 . . ?
C70 C71 H71 117.5 . . ?
C72 C71 C70 124.9(18) . . ?
C72 C71 H71 117.5 . . ?
O10 C89 H89A 109.5 . . ?
O10 C89 H89B 109.5 . . ?
O10 C89 H89C 109.5 . . ?
H89A C89 H89B 109.5 . . ?
H89A C89 H89C 109.5 . . ?
H89B C89 H89C 109.5 . . ?
C48 C49 H49 119.3 . . ?
C48 C49 C50 121.3(14) . . ?
C50 C49 H49 119.3 . . ?
C64 C65 C66 118.0(16) . . ?
C64 C65 H65 121.0 . . ?
C66 C65 H65 121.0 . . ?
C76 C75 C70 118.5(16) . . ?
C74 C75 C76 124.5(15) . . ?
C74 C75 C70 116.9(15) . . ?
C63 C62 H62 119.2 . . ?
C61 C62 C63 121.6(15) . . ?
C61 C62 H62 119.2 . . ?
C52 C51 H51 120.3 . . ?
C52 C51 C50 119.4(16) . . ?
C50 C51 H51 120.3 . . ?
C9 C4 C3 113.9(14) . . ?
C9 C4 C5 122.3(16) . . ?
C5 C4 C3 123.8(14) . . ?
C15 C10 C1 114.9(16) . . ?
C11 C10 C1 125.3(16) . . ?
C11 C10 C15 119.1(16) . . ?
C80 C81 H81 119.5 . . ?
C82 C81 C80 121.0(17) . . ?
C82 C81 H81 119.5 . . ?
C69 C68 C67 118.9(17) . . ?
C69 C68 H68 120.5 . . ?
C67 C68 H68 120.5 . . ?
C53 C52 H52 119.6 . . ?
C51 C52 C53 120.8(15) . . ?
C51 C52 H52 119.6 . . ?
C49 C50 C55 119.6(14) . . ?
C49 C50 C51 120.3(16) . . ?
C51 C50 C55 120.0(16) . . ?
C33 C34 C35 121.1(16) . . ?
C33 C34 H34 119.4 . . ?
C35 C34 H34 119.4 . . ?
C33 C38 H38 120.0 . . ?
C37 C38 C33 120.0(16) . . ?
C37 C38 H38 120.0 . . ?
C11 C12 H12 120.0 . . ?
C11 C12 C13 120(2) . . ?
C13 C12 H12 120.0 . . ?
C83 C82 H82 119.8 . . ?
C81 C82 C83 120.4(17) . . ?
C81 C82 H82 119.8 . . ?
C14 C13 C12 118.5(18) . . ?
C14 C13 H13 120.7 . . ?
C12 C13 H13 120.7 . . ?
F7 C45 F9 107.6(14) . . ?
F7 C45 F8 109.3(17) . . ?
F7 C45 C43 112.0(15) . . ?
F9 C45 C43 111.1(16) . . ?
F8 C45 F9 106.2(16) . . ?
F8 C45 C43 110.4(14) . . ?
O10 C88 H88A 109.9 . . ?
O10 C88 H88B 109.9 . . ?
O10 C88 C87 108.9(17) . . ?
H88A C88 H88B 108.3 . . ?
C87 C88 H88A 109.9 . . ?
C87 C88 H88B 109.9 . . ?
O9 C90 H90A 109.5 . . ?
O9 C90 H90B 109.5 . . ?
O9 C90 H90C 109.5 . . ?
H90A C90 H90B 109.5 . . ?
H90A C90 H90C 109.5 . . ?
H90B C90 H90C 109.5 . . ?
O9 C87 C88 111.0(18) . . ?
O9 C87 H87A 109.4 . . ?
O9 C87 H87B 109.4 . . ?
C88 C87 H87A 109.4 . . ?
C88 C87 H87B 109.4 . . ?
H87A C87 H87B 108.0 . . ?

loop_
_geom_bond_atom_site_label_1
_geom_bond_atom_site_label_2
_geom_bond_distance
_geom_bond_site_symmetry_2
_geom_bond_publ_flag
Pd2 Pd1 3.2257(14) . ?
Pd2 O2 2.051(10) . ?
Pd2 O6 2.171(12) . ?
Pd2 N3 2.033(12) . ?
Pd2 C32 1.968(13) . ?
Pd1 N1 2.046(11) . ?
Pd1 O1 2.153(10) . ?
Pd1 O5 2.058(11) . ?
Pd1 C9 1.954(18) . ?
P2 O8 1.604(11) . ?
P2 O7 1.593(11) . ?
P2 O6 1.481(12) . ?
P2 O5 1.505(12) . ?
P1 O3 1.620(11) . ?
P1 O2 1.497(11) . ?
P1 O1 1.469(11) . ?
P1 O4 1.601(11) . ?
O3 C47 1.392(17) . ?
O8 C86 1.398(18) . ?
F11 C46 1.33(2) . ?
O7 C67 1.39(2) . ?
F6 C22 1.33(2) . ?
F4 C22 1.33(2) . ?
F12 C46 1.343(19) . ?
N1 N2 1.359(18) . ?
N1 C3 1.335(18) . ?
F7 C45 1.32(2) . ?
F10 C46 1.33(2) . ?
F9 C45 1.34(2) . ?
O4 C66 1.403(17) . ?
N3 N4 1.370(18) . ?
N3 C26 1.344(19) . ?
F8 C45 1.32(2) . ?
F5 C22 1.32(2) . ?
N2 C16 1.418(19) . ?
N2 C1 1.39(2) . ?
C32 C27 1.40(2) . ?
C32 C31 1.38(2) . ?
C16 C21 1.39(2) . ?
C16 C17 1.39(2) . ?
C39 N4 1.423(19) . ?
C39 C40 1.40(2) . ?
C39 C44 1.38(2) . ?
N4 C24 1.367(19) . ?
O9 C90 1.41(3) . ?
O9 C87 1.42(2) . ?
C41 C40 1.38(2) . ?
C41 C42 1.39(2) . ?
C41 C46 1.49(2) . ?
C40 H40 0.9300 . ?
C20 C21 1.37(2) . ?
C20 C23 1.49(2) . ?
C20 C19 1.39(3) . ?
C54 H54 0.9300 . ?
C54 C55 1.42(2) . ?
C54 C53 1.37(2) . ?
C24 C33 1.48(2) . ?
C24 C25 1.38(2) . ?
F1 C23 1.33(2) . ?
C27 C26 1.46(2) . ?
C27 C28 1.36(2) . ?
C26 C25 1.403(19) . ?
C6 H6 0.9300 . ?
C6 C7 1.38(2) . ?
C6 C5 1.40(2) . ?
C31 H31 0.9300 . ?
C31 C30 1.43(2) . ?
C8 H8 0.9300 . ?
C8 C9 1.41(2) . ?
C8 C7 1.37(2) . ?
C47 C56 1.37(2) . ?
C47 C48 1.41(2) . ?
O10 C89 1.35(3) . ?
O10 C88 1.38(3) . ?
C1 C2 1.38(2) . ?
C1 C10 1.48(2) . ?
C42 H42 0.9300 . ?
C42 C43 1.39(2) . ?
C78 C79 1.44(2) . ?
C78 C77 1.44(2) . ?
C78 C83 1.43(2) . ?
C79 H79 0.9300 . ?
C79 C80 1.37(2) . ?
C3 C2 1.39(2) . ?
C3 C4 1.46(2) . ?
C58 C63 1.40(2) . ?
C58 C59 1.42(2) . ?
C58 C57 1.46(2) . ?
C63 C64 1.43(2) . ?
C63 C62 1.41(2) . ?
C44 H44 0.9300 . ?
C44 C43 1.36(2) . ?
C21 H21 0.9300 . ?
C85 H85 0.9300 . ?
C85 C86 1.39(2) . ?
C85 C84 1.37(2) . ?
C43 C45 1.52(2) . ?
C2 H2 0.9300 . ?
C61 H61 0.9300 . ?
C61 C60 1.42(3) . ?
C61 C62 1.37(3) . ?
C69 H69 0.9300 . ?
C69 C70 1.40(3) . ?
C69 C68 1.34(3) . ?
C76 C67 1.38(2) . ?
C76 C77 1.49(2) . ?
C76 C75 1.43(2) . ?
C86 C77 1.40(2) . ?
C67 C68 1.42(2) . ?
C33 C34 1.35(2) . ?
C33 C38 1.41(2) . ?
C59 H59 0.9300 . ?
C59 C60 1.35(2) . ?
C15 H15 0.9300 . ?
C15 C14 1.36(3) . ?
C15 C10 1.41(2) . ?
C64 H64 0.9300 . ?
C64 C65 1.35(2) . ?
C30 H30 0.9300 . ?
C30 C29 1.37(2) . ?
C60 H60 0.9300 . ?
C9 C4 1.37(2) . ?
C73 H73 0.9300 . ?
C73 C74 1.36(2) . ?
C73 C72 1.44(3) . ?
C23 F3 1.25(2) . ?
C23 F2 1.24(3) . ?
C7 H7 0.9300 . ?
C56 C55 1.43(2) . ?
C56 C57 1.50(2) . ?
C80 H80 0.9300 . ?
C80 C81 1.38(3) . ?
C84 H84 0.9300 . ?
C84 C83 1.40(2) . ?
C55 C50 1.43(2) . ?
C66 C57 1.37(2) . ?
C66 C65 1.39(2) . ?
C74 H74 0.9300 . ?
C74 C75 1.41(3) . ?
C35 H35 0.9300 . ?
C35 C36 1.37(3) . ?
C35 C34 1.39(3) . ?
C70 C71 1.42(3) . ?
C70 C75 1.44(2) . ?
C25 H25 0.9300 . ?
C19 H19 0.9300 . ?
C19 C18 1.36(2) . ?
C37 H37 0.9300 . ?
C37 C36 1.35(3) . ?
C37 C38 1.38(2) . ?
C36 H36 0.9300 . ?
C72 H72 0.9300 . ?
C72 C71 1.33(3) . ?
C17 H17 0.9300 . ?
C17 C18 1.37(2) . ?
C53 H53 0.9300 . ?
C53 C52 1.40(3) . ?
C22 C18 1.51(3) . ?
C48 H48 0.9300 . ?
C48 C49 1.36(2) . ?
C28 H28 0.9300 . ?
C28 C29 1.38(3) . ?
C11 H11 0.9300 . ?
C11 C10 1.37(3) . ?
C11 C12 1.37(3) . ?
C5 H5 0.9300 . ?
C5 C4 1.41(2) . ?
C83 C82 1.42(2) . ?
C29 H29 0.9300 . ?
C14 H14 0.9300 . ?
C14 C13 1.37(3) . ?
C71 H71 0.9300 . ?
C89 H89A 0.9600 . ?
C89 H89B 0.9600 . ?
C89 H89C 0.9600 . ?
C49 H49 0.9300 . ?
C49 C50 1.40(3) . ?
C65 H65 0.9300 . ?
C62 H62 0.9300 . ?
C51 H51 0.9300 . ?
C51 C52 1.40(3) . ?
C51 C50 1.41(2) . ?
C81 H81 0.9300 . ?
C81 C82 1.38(3) . ?
C68 H68 0.9300 . ?
C52 H52 0.9300 . ?
C34 H34 0.9300 . ?
C38 H38 0.9300 . ?
C12 H12 0.9300 . ?
C12 C13 1.40(3) . ?
C82 H82 0.9300 . ?
C13 H13 0.9300 . ?
C88 H88A 0.9700 . ?
C88 H88B 0.9700 . ?
C88 C87 1.50(3) . ?
C90 H90A 0.9600 . ?
C90 H90B 0.9600 . ?
C90 H90C 0.9600 . ?
C87 H87A 0.9700 . ?
C87 H87B 0.9700 . ?

loop_
_twin_individual_id
_twin_individual_mass_fraction_refined
1 1.025(15)
2 -0.025(15)
